data_7035560
loop_
_publ_author_name
'Gong, Shuwen'
'Liu, Qingsong'
'Wang, Xiaoqing'
'Xia, Bo'
'Liu, Zhipeng'
'He, Weijiang'

_publ_section_title
;
 AIE-active organoboron complexes with highly efficient solid-state
 luminescence and their application as gas sensitive materials.
;
_journal_issue 31
_journal_name_full 'Dalton transactions (Cambridge, England : 2003)'
_journal_page_first 14063
_journal_page_last 14070
_journal_paper_doi 10.1039/c5dt01525a
_journal_volume 44
_journal_year 2015
_chemical_formula_sum 'C21 H14 B F2 N O S'
_chemical_formula_weight 377.20
_chemical_name_systematic
; 
 ? 
;
_space_group_IT_number 61
_symmetry_cell_setting orthorhombic
_symmetry_space_group_name_Hall '-P 2ac 2ab'
_symmetry_space_group_name_H-M 'P b c a'
_atom_sites_solution_hydrogens geom
_atom_sites_solution_primary direct
_atom_sites_solution_secondary difmap
_audit_creation_method SHELXL-97
_audit_update_record
;
2015-04-11 deposited with the CCDC.
2015-06-26 downloaded from the CCDC.
;
_cell_angle_alpha 90.00
_cell_angle_beta 90.00
_cell_angle_gamma 90.00
_cell_formula_units_Z 16
_cell_length_a 13.0567(5)
_cell_length_b 16.8890(7)
_cell_length_c 32.3602(12)
_cell_measurement_reflns_used 5357
_cell_measurement_temperature 293(2)
_cell_measurement_theta_max 71.2170
_cell_measurement_theta_min 4.4880
_cell_volume 7135.9(5)
_computing_structure_refinement 'SHELXL-97 (Sheldrick, 1997)'
_computing_structure_solution 'SHELXS-97 (Sheldrick, 1990)'
_diffrn_ambient_temperature 293(2)
_diffrn_measured_fraction_theta_full 1.000
_diffrn_measured_fraction_theta_max 1.000
_diffrn_measurement_device_type 'CCD area detector'
_diffrn_measurement_method 'phi and omega scans'
_diffrn_radiation_monochromator graphite
_diffrn_radiation_source 'fine-focus sealed tube'
_diffrn_radiation_type CuK\a
_diffrn_radiation_wavelength 1.54184
_diffrn_reflns_av_R_equivalents 0.0622
_diffrn_reflns_av_sigmaI/netI 0.0504
_diffrn_reflns_limit_h_max 9
_diffrn_reflns_limit_h_min -15
_diffrn_reflns_limit_k_max 18
_diffrn_reflns_limit_k_min -20
_diffrn_reflns_limit_l_max 38
_diffrn_reflns_limit_l_min -37
_diffrn_reflns_number 25277
_diffrn_reflns_theta_full 67.24
_diffrn_reflns_theta_max 67.24
_diffrn_reflns_theta_min 2.73
_exptl_absorpt_coefficient_mu 1.879
_exptl_absorpt_correction_T_max 0.8797
_exptl_absorpt_correction_T_min 0.8642
_exptl_absorpt_correction_type multi-scan
_exptl_absorpt_process_details sadabs
_exptl_crystal_colour yellow
_exptl_crystal_density_diffrn 1.404
_exptl_crystal_density_method 'not measured'
_exptl_crystal_description block
_exptl_crystal_F_000 3104
_exptl_crystal_size_max 0.08
_exptl_crystal_size_mid 0.07
_exptl_crystal_size_min 0.07
_refine_diff_density_max 0.319
_refine_diff_density_min -0.240
_refine_diff_density_rms 0.050
_refine_ls_extinction_method none
_refine_ls_goodness_of_fit_ref 1.021
_refine_ls_hydrogen_treatment constr
_refine_ls_matrix_type full
_refine_ls_number_parameters 487
_refine_ls_number_reflns 6394
_refine_ls_number_restraints 0
_refine_ls_restrained_S_all 1.021
_refine_ls_R_factor_all 0.0759
_refine_ls_R_factor_gt 0.0526
_refine_ls_shift/su_max 0.001
_refine_ls_shift/su_mean 0.000
_refine_ls_structure_factor_coef Fsqd
_refine_ls_weighting_details 'calc w=1/[\s^2^(Fo^2^)+(0.0681P)^2^+1.4104P] where P=(Fo^2^+2Fc^2^)/3'
_refine_ls_weighting_scheme calc
_refine_ls_wR_factor_gt 0.1279
_refine_ls_wR_factor_ref 0.1452
_reflns_number_gt 4613
_reflns_number_total 6394
_reflns_threshold_expression >2sigma(I)
_cod_data_source_file c5dt01525a2.cif
_cod_data_source_block exp_6257
_cod_depositor_comments 'Adding full bibliography for 7035560--7035563.cif.'
_cod_original_sg_symbol_H-M Pbca
_cod_database_code 7035560

loop_
_symmetry_equiv_pos_as_xyz
'x, y, z'
'-x+1/2, -y, z+1/2'
'x+1/2, -y+1/2, -z'
'-x, y+1/2, -z+1/2'
'-x, -y, -z'
'x-1/2, y, -z-1/2'
'-x-1/2, y-1/2, z'
'x, -y-1/2, z-1/2'

loop_
_atom_site_label
_atom_site_type_symbol
_atom_site_fract_x
_atom_site_fract_y
_atom_site_fract_z
_atom_site_U_iso_or_equiv
_atom_site_adp_type
_atom_site_occupancy
_atom_site_symmetry_multiplicity
_atom_site_calc_flag
_atom_site_refinement_flags
S1 S 0.46495(6) 0.32427(5) 0.29613(2) 0.0527(2) Uani 1 1 d .
S2 S 0.57303(6) 0.67288(4) 0.54110(2) 0.0552(2) Uani 1 1 d .
B1 B 0.6095(3) 0.2856(2) 0.18626(10) 0.0505(8) Uani 1 1 d .
B2 B 0.3330(3) 0.5208(2) 0.54159(11) 0.0550(8) Uani 1 1 d .
F1 F 0.55230(14) 0.24615(12) 0.15758(5) 0.0691(5) Uani 1 1 d .
F2 F 0.65352(15) 0.35153(11) 0.16892(5) 0.0703(5) Uani 1 1 d .
F3 F 0.34439(16) 0.44045(10) 0.53881(7) 0.0779(6) Uani 1 1 d .
F4 F 0.27346(15) 0.54025(12) 0.57525(6) 0.0773(6) Uani 1 1 d .
O1 O 0.68704(16) 0.23349(13) 0.20307(6) 0.0605(6) Uani 1 1 d .
O2 O 0.28654(16) 0.55019(12) 0.50377(6) 0.0617(6) Uani 1 1 d .
N1 N 0.53901(17) 0.31277(13) 0.22307(7) 0.0459(5) Uani 1 1 d .
N2 N 0.43951(18) 0.56165(13) 0.54651(7) 0.0490(6) Uani 1 1 d .
C1 C 0.3990(2) 0.37003(16) 0.25577(9) 0.0495(7) Uani 1 1 d .
C2 C 0.3089(2) 0.41386(18) 0.25727(11) 0.0587(8) Uani 1 1 d .
H2 H 0.2747 0.4223 0.2821 0.070 Uiso 1 1 calc R
C3 C 0.2723(3) 0.44425(18) 0.22077(12) 0.0646(9) Uani 1 1 d .
H3 H 0.2123 0.4739 0.2209 0.078 Uiso 1 1 calc R
C4 C 0.3231(3) 0.43169(18) 0.18353(11) 0.0621(8) Uani 1 1 d .
H4 H 0.2959 0.4526 0.1593 0.075 Uiso 1 1 calc R
C5 C 0.4125(2) 0.38913(18) 0.18190(10) 0.0557(7) Uani 1 1 d .
H5 H 0.4465 0.3812 0.1570 0.067 Uiso 1 1 calc R
C6 C 0.4507(2) 0.35825(16) 0.21857(9) 0.0475(6) Uani 1 1 d .
C7 C 0.5576(2) 0.29050(16) 0.26196(8) 0.0445(6) Uani 1 1 d .
C8 C 0.6413(2) 0.24141(16) 0.27359(8) 0.0434(6) Uani 1 1 d .
C9 C 0.7039(2) 0.21520(17) 0.24248(8) 0.0466(6) Uani 1 1 d .
C10 C 0.6553(2) 0.22080(16) 0.31793(8) 0.0434(6) Uani 1 1 d .
C11 C 0.6683(2) 0.27978(19) 0.34759(9) 0.0549(7) Uani 1 1 d .
H11 H 0.6630 0.3327 0.3400 0.066 Uiso 1 1 calc R
C12 C 0.6892(3) 0.2601(2) 0.38829(10) 0.0692(9) Uani 1 1 d .
H12 H 0.6965 0.2999 0.4079 0.083 Uiso 1 1 calc R
C13 C 0.6991(3) 0.1825(2) 0.39972(10) 0.0706(10) Uani 1 1 d .
H13 H 0.7166 0.1697 0.4268 0.085 Uiso 1 1 calc R
C14 C 0.6831(3) 0.1236(2) 0.37127(9) 0.0631(8) Uani 1 1 d .
H14 H 0.6878 0.0708 0.3793 0.076 Uiso 1 1 calc R
C15 C 0.6600(2) 0.14222(18) 0.33067(8) 0.0514(7) Uani 1 1 d .
H15 H 0.6476 0.1019 0.3118 0.062 Uiso 1 1 calc R
C16 C 0.7946(2) 0.16280(16) 0.24660(8) 0.0463(6) Uani 1 1 d .
C17 C 0.8614(2) 0.16611(18) 0.28001(10) 0.0546(7) Uani 1 1 d .
H17 H 0.8489 0.2010 0.3017 0.065 Uiso 1 1 calc R
C18 C 0.9468(2) 0.1171(2) 0.28094(12) 0.0658(9) Uani 1 1 d .
H18 H 0.9912 0.1191 0.3034 0.079 Uiso 1 1 calc R
C19 C 0.9663(3) 0.0657(2) 0.24891(13) 0.0699(10) Uani 1 1 d .
H19 H 1.0237 0.0331 0.2499 0.084 Uiso 1 1 calc R
C20 C 0.9015(3) 0.0622(2) 0.21549(11) 0.0676(9) Uani 1 1 d .
H20 H 0.9147 0.0274 0.1939 0.081 Uiso 1 1 calc R
C21 C 0.8166(2) 0.11083(18) 0.21431(9) 0.0568(7) Uani 1 1 d .
H21 H 0.7733 0.1089 0.1915 0.068 Uiso 1 1 calc R
C22 C 0.5957(2) 0.59641(17) 0.57599(8) 0.0516(7) Uani 1 1 d .
C23 C 0.6801(3) 0.5861(2) 0.60172(9) 0.0603(8) Uani 1 1 d .
H23 H 0.7333 0.6228 0.6023 0.072 Uiso 1 1 calc R
C24 C 0.6820(3) 0.5200(2) 0.62618(10) 0.0668(9) Uani 1 1 d .
H24 H 0.7377 0.5115 0.6435 0.080 Uiso 1 1 calc R
C25 C 0.6031(3) 0.4655(2) 0.62578(10) 0.0676(9) Uani 1 1 d .
H25 H 0.6068 0.4212 0.6428 0.081 Uiso 1 1 calc R
C26 C 0.5188(3) 0.47557(19) 0.60052(10) 0.0619(8) Uani 1 1 d .
H26 H 0.4654 0.4391 0.6006 0.074 Uiso 1 1 calc R
C27 C 0.5161(2) 0.54170(17) 0.57499(9) 0.0518(7) Uani 1 1 d .
C28 C 0.4602(2) 0.62864(17) 0.52610(8) 0.0472(6) Uani 1 1 d .
C29 C 0.3935(2) 0.66156(16) 0.49553(8) 0.0460(6) Uani 1 1 d .
C30 C 0.3085(2) 0.61832(17) 0.48497(8) 0.0477(6) Uani 1 1 d .
C31 C 0.4208(2) 0.74049(17) 0.47824(8) 0.0477(7) Uani 1 1 d .
C32 C 0.5088(3) 0.75082(19) 0.45499(9) 0.0585(8) Uani 1 1 d .
H32 H 0.5512 0.7078 0.4496 0.070 Uiso 1 1 calc R
C33 C 0.5342(3) 0.8251(2) 0.43962(11) 0.0749(10) Uani 1 1 d .
H33 H 0.5936 0.8318 0.4242 0.090 Uiso 1 1 calc R
C34 C 0.4718(4) 0.8883(2) 0.44714(12) 0.0843(12) Uani 1 1 d .
H34 H 0.4888 0.9378 0.4366 0.101 Uiso 1 1 calc R
C35 C 0.3838(3) 0.8793(2) 0.47017(11) 0.0737(10) Uani 1 1 d .
H35 H 0.3417 0.9226 0.4753 0.088 Uiso 1 1 calc R
C36 C 0.3583(3) 0.80586(18) 0.48551(9) 0.0558(7) Uani 1 1 d .
H36 H 0.2987 0.7998 0.5009 0.067 Uiso 1 1 calc R
C37 C 0.2329(2) 0.63807(17) 0.45242(8) 0.0475(7) Uani 1 1 d .
C38 C 0.2572(2) 0.68175(18) 0.41720(8) 0.0519(7) Uani 1 1 d .
H38 H 0.3230 0.7017 0.4137 0.062 Uiso 1 1 calc R
C39 C 0.1832(2) 0.69546(19) 0.38736(9) 0.0579(8) Uani 1 1 d .
H39 H 0.1995 0.7251 0.3641 0.069 Uiso 1 1 calc R
C40 C 0.0859(3) 0.6656(2) 0.39184(10) 0.0620(8) Uani 1 1 d .
H40 H 0.0369 0.6744 0.3715 0.074 Uiso 1 1 calc R
C41 C 0.0614(2) 0.6226(2) 0.42674(11) 0.0622(8) Uani 1 1 d .
H41 H -0.0047 0.6031 0.4301 0.075 Uiso 1 1 calc R
C42 C 0.1343(2) 0.60841(18) 0.45655(9) 0.0551(7) Uani 1 1 d .
H42 H 0.1173 0.5786 0.4797 0.066 Uiso 1 1 calc R

loop_
_atom_site_aniso_label
_atom_site_aniso_U_11
_atom_site_aniso_U_22
_atom_site_aniso_U_33
_atom_site_aniso_U_23
_atom_site_aniso_U_13
_atom_site_aniso_U_12
S1 0.0568(4) 0.0541(4) 0.0473(4) 0.0019(3) 0.0117(3) 0.0075(3)
S2 0.0605(5) 0.0512(4) 0.0540(4) 0.0086(3) -0.0118(3) -0.0104(4)
B1 0.054(2) 0.055(2) 0.0416(16) 0.0040(14) 0.0060(15) 0.0043(16)
B2 0.064(2) 0.0488(19) 0.0524(19) 0.0064(15) -0.0030(17) -0.0095(17)
F1 0.0766(12) 0.0795(13) 0.0512(10) -0.0118(9) -0.0052(9) 0.0064(10)
F2 0.0729(12) 0.0732(12) 0.0648(11) 0.0192(9) 0.0174(9) -0.0042(10)
F3 0.0915(14) 0.0427(10) 0.0993(15) 0.0084(9) -0.0236(12) -0.0089(10)
F4 0.0733(12) 0.0904(15) 0.0682(12) 0.0073(10) 0.0091(10) -0.0114(11)
O1 0.0641(13) 0.0795(15) 0.0380(10) 0.0070(9) 0.0098(9) 0.0236(12)
O2 0.0676(14) 0.0538(12) 0.0637(13) 0.0141(10) -0.0133(11) -0.0183(11)
N1 0.0517(13) 0.0429(12) 0.0432(12) 0.0047(9) 0.0020(10) 0.0013(11)
N2 0.0580(15) 0.0432(13) 0.0459(13) 0.0041(10) -0.0036(11) -0.0019(11)
C1 0.0503(16) 0.0392(15) 0.0589(17) -0.0007(12) 0.0038(14) -0.0019(13)
C2 0.0519(18) 0.0471(17) 0.077(2) -0.0056(15) 0.0075(16) 0.0026(14)
C3 0.0551(18) 0.0453(17) 0.093(3) -0.0013(16) -0.0086(18) 0.0032(15)
C4 0.067(2) 0.0444(17) 0.075(2) 0.0086(15) -0.0150(17) -0.0024(16)
C5 0.0627(19) 0.0458(16) 0.0585(18) 0.0073(13) -0.0045(15) 0.0009(15)
C6 0.0510(16) 0.0363(14) 0.0552(17) 0.0019(12) 0.0009(13) -0.0022(13)
C7 0.0498(16) 0.0426(15) 0.0411(14) -0.0005(11) 0.0081(12) -0.0034(12)
C8 0.0456(15) 0.0431(14) 0.0414(14) 0.0003(11) 0.0044(12) 0.0018(12)
C9 0.0522(16) 0.0469(15) 0.0407(14) 0.0013(11) 0.0014(12) -0.0018(13)
C10 0.0444(15) 0.0481(16) 0.0377(14) -0.0014(11) 0.0045(11) -0.0003(12)
C11 0.0626(19) 0.0514(17) 0.0506(16) -0.0030(13) 0.0043(14) -0.0053(15)
C12 0.075(2) 0.086(3) 0.0470(17) -0.0199(17) -0.0015(16) -0.005(2)
C13 0.078(2) 0.094(3) 0.0398(16) 0.0045(17) -0.0037(16) 0.007(2)
C14 0.076(2) 0.064(2) 0.0493(17) 0.0116(15) 0.0043(16) 0.0160(18)
C15 0.0604(18) 0.0515(17) 0.0424(15) -0.0010(12) 0.0029(13) 0.0038(14)
C16 0.0481(15) 0.0458(15) 0.0450(15) 0.0056(12) 0.0069(12) -0.0002(13)
C17 0.0515(17) 0.0529(17) 0.0594(18) -0.0020(13) 0.0025(14) -0.0053(15)
C18 0.0468(17) 0.065(2) 0.086(2) 0.0061(18) -0.0111(17) -0.0035(16)
C19 0.0514(18) 0.0540(19) 0.104(3) 0.0111(19) 0.011(2) 0.0098(16)
C20 0.073(2) 0.0562(19) 0.073(2) -0.0024(16) 0.0146(19) 0.0133(17)
C21 0.0610(18) 0.0575(18) 0.0518(17) -0.0002(14) 0.0055(15) 0.0070(16)
C22 0.0620(18) 0.0493(16) 0.0436(15) 0.0025(12) -0.0022(14) -0.0005(14)
C23 0.0626(19) 0.065(2) 0.0535(17) 0.0025(15) -0.0100(15) -0.0041(16)
C24 0.069(2) 0.075(2) 0.0566(19) 0.0081(16) -0.0120(16) 0.0072(19)
C25 0.079(2) 0.063(2) 0.061(2) 0.0176(16) -0.0039(18) 0.0083(19)
C26 0.071(2) 0.0519(18) 0.063(2) 0.0127(15) -0.0037(16) -0.0031(16)
C27 0.0589(18) 0.0512(16) 0.0452(15) 0.0025(12) -0.0018(14) 0.0016(14)
C28 0.0557(17) 0.0431(15) 0.0426(14) -0.0009(11) -0.0006(13) -0.0056(13)
C29 0.0563(17) 0.0423(15) 0.0393(14) 0.0008(11) -0.0004(12) -0.0011(13)
C30 0.0536(17) 0.0453(15) 0.0443(15) 0.0025(12) 0.0029(13) -0.0026(13)
C31 0.0569(17) 0.0458(15) 0.0405(14) 0.0016(11) -0.0080(13) -0.0036(14)
C32 0.0635(19) 0.0567(18) 0.0553(18) 0.0061(14) -0.0028(15) -0.0043(15)
C33 0.078(2) 0.079(3) 0.068(2) 0.0247(18) -0.0007(19) -0.021(2)
C34 0.113(3) 0.054(2) 0.085(3) 0.0242(19) -0.017(2) -0.013(2)
C35 0.104(3) 0.0466(19) 0.071(2) -0.0008(16) -0.015(2) 0.0038(19)
C36 0.070(2) 0.0516(18) 0.0462(16) -0.0003(13) -0.0040(14) 0.0045(15)
C37 0.0523(17) 0.0475(16) 0.0426(15) -0.0050(12) -0.0019(12) 0.0009(13)
C38 0.0537(17) 0.0608(18) 0.0412(15) -0.0032(13) 0.0021(13) -0.0032(15)
C39 0.067(2) 0.066(2) 0.0401(15) -0.0009(13) -0.0007(14) -0.0031(16)
C40 0.0602(19) 0.072(2) 0.0539(18) 0.0009(15) -0.0143(15) 0.0001(17)
C41 0.0526(18) 0.063(2) 0.071(2) 0.0043(16) -0.0069(16) -0.0064(16)
C42 0.0591(19) 0.0518(17) 0.0543(17) 0.0049(13) -0.0030(15) -0.0046(15)

loop_
_atom_type_symbol
_atom_type_description
_atom_type_scat_dispersion_real
_atom_type_scat_dispersion_imag
_atom_type_scat_source
C C 0.0181 0.0091 'International Tables Vol C Tables 4.2.6.8 and 6.1.1.4'
H H 0.0000 0.0000 'International Tables Vol C Tables 4.2.6.8 and 6.1.1.4'
O O 0.0492 0.0322 'International Tables Vol C Tables 4.2.6.8 and 6.1.1.4'
S S 0.3331 0.5567 'International Tables Vol C Tables 4.2.6.8 and 6.1.1.4'
F F 0.0727 0.0534 'International Tables Vol C Tables 4.2.6.8 and 6.1.1.4'
B B 0.0090 0.0039 'International Tables Vol C Tables 4.2.6.8 and 6.1.1.4'
N N 0.0311 0.0180 'International Tables Vol C Tables 4.2.6.8 and 6.1.1.4'

loop_
_geom_angle_atom_site_label_1
_geom_angle_atom_site_label_2
_geom_angle_atom_site_label_3
_geom_angle
C7 S1 C1 90.70(13)
C28 S2 C22 90.36(14)
F1 B1 F2 110.3(3)
F1 B1 O1 110.0(3)
F2 B1 O1 110.8(3)
F1 B1 N1 109.7(3)
F2 B1 N1 108.5(3)
O1 B1 N1 107.6(2)
F3 B2 F4 110.5(3)
F3 B2 O2 109.2(3)
F4 B2 O2 110.4(3)
F3 B2 N2 110.3(3)
F4 B2 N2 108.5(3)
O2 B2 N2 107.9(2)
C9 O1 B1 128.1(2)
C30 O2 B2 126.1(2)
C7 N1 C6 113.8(2)
C7 N1 B1 121.7(2)
C6 N1 B1 124.5(2)
C28 N2 C27 112.6(2)
C28 N2 B2 120.2(2)
C27 N2 B2 126.7(2)
C2 C1 C6 121.0(3)
C2 C1 S1 128.8(2)
C6 C1 S1 110.1(2)
C3 C2 C1 117.6(3)
C2 C3 C4 121.5(3)
C5 C4 C3 121.2(3)
C4 C5 C6 118.0(3)
C5 C6 N1 126.4(3)
C5 C6 C1 120.7(3)
N1 C6 C1 112.9(2)
N1 C7 C8 123.6(2)
N1 C7 S1 112.4(2)
C8 C7 S1 124.0(2)
C9 C8 C7 116.9(2)
C9 C8 C10 124.1(2)
C7 C8 C10 119.0(2)
O1 C9 C8 122.1(3)
O1 C9 C16 110.9(2)
C8 C9 C16 127.0(2)
C15 C10 C11 118.2(3)
C15 C10 C8 121.0(2)
C11 C10 C8 120.8(3)
C12 C11 C10 120.5(3)
C13 C12 C11 120.4(3)
C12 C13 C14 120.0(3)
C13 C14 C15 120.3(3)
C14 C15 C10 120.5(3)
C17 C16 C21 118.6(3)
C17 C16 C9 123.1(3)
C21 C16 C9 118.2(3)
C18 C17 C16 119.8(3)
C19 C18 C17 120.6(3)
C20 C19 C18 120.4(3)
C19 C20 C21 119.4(3)
C20 C21 C16 121.3(3)
C27 C22 C23 121.5(3)
C27 C22 S2 110.5(2)
C23 C22 S2 127.9(2)
C24 C23 C22 117.5(3)
C23 C24 C25 121.7(3)
C24 C25 C26 121.1(3)
C25 C26 C27 118.1(3)
C26 C27 C22 120.1(3)
C26 C27 N2 127.0(3)
C22 C27 N2 112.9(2)
N2 C28 C29 123.1(3)
N2 C28 S2 113.6(2)
C29 C28 S2 123.2(2)
C30 C29 C28 117.3(2)
C30 C29 C31 125.2(3)
C28 C29 C31 117.5(2)
O2 C30 C29 121.3(3)
O2 C30 C37 112.1(2)
C29 C30 C37 126.6(3)
C32 C31 C36 118.6(3)
C32 C31 C29 121.0(3)
C36 C31 C29 120.4(3)
C31 C32 C33 120.4(3)
C34 C33 C32 120.0(4)
C33 C34 C35 120.5(3)
C36 C35 C34 119.7(4)
C35 C36 C31 120.8(3)
C42 C37 C38 118.7(3)
C42 C37 C30 117.9(3)
C38 C37 C30 123.3(3)
C39 C38 C37 120.0(3)
C40 C39 C38 120.6(3)
C39 C40 C41 119.6(3)
C42 C41 C40 120.3(3)
C41 C42 C37 120.7(3)

loop_
_geom_bond_atom_site_label_1
_geom_bond_atom_site_label_2
_geom_bond_distance
S1 C7 1.735(3)
S1 C1 1.745(3)
S2 C28 1.721(3)
S2 C22 1.741(3)
B1 F1 1.365(4)
B1 F2 1.373(4)
B1 O1 1.447(4)
B1 N1 1.574(4)
B2 F3 1.368(4)
B2 F4 1.378(4)
B2 O2 1.453(4)
B2 N2 1.561(4)
O1 C9 1.331(3)
O2 C30 1.333(3)
N1 C7 1.336(3)
N1 C6 1.393(3)
N2 C28 1.338(3)
N2 C27 1.402(4)
C1 C2 1.391(4)
C1 C6 1.395(4)
C2 C3 1.374(5)
C3 C4 1.392(5)
C4 C5 1.372(4)
C5 C6 1.389(4)
C7 C8 1.423(4)
C8 C9 1.370(4)
C8 C10 1.488(3)
C9 C16 1.484(4)
C10 C15 1.391(4)
C10 C11 1.394(4)
C11 C12 1.385(4)
C12 C13 1.368(5)
C13 C14 1.372(5)
C14 C15 1.384(4)
C16 C17 1.390(4)
C16 C21 1.395(4)
C17 C18 1.389(4)
C18 C19 1.376(5)
C19 C20 1.375(5)
C20 C21 1.380(4)
C22 C27 1.390(4)
C22 C23 1.393(4)
C23 C24 1.369(4)
C24 C25 1.381(5)
C25 C26 1.381(5)
C26 C27 1.390(4)
C28 C29 1.431(4)
C29 C30 1.371(4)
C29 C31 1.489(4)
C30 C37 1.481(4)
C31 C32 1.385(4)
C31 C36 1.393(4)
C32 C33 1.390(4)
C33 C34 1.364(5)
C34 C35 1.378(6)
C35 C36 1.377(5)
C37 C42 1.389(4)
C37 C38 1.394(4)
C38 C39 1.385(4)
C39 C40 1.373(4)
C40 C41 1.381(4)
C41 C42 1.376(4)
